data_7249139
loop_
_publ_author_name
'Kawahata, Masatoshi'
'Hyodo, Tadashi'
'Kondo, Rina'
'Tominaga, Masahide'
'Yamaguchi, Kentaro'

_publ_section_title
;
 Inclusion of halobenzene in water-mediated hydrogen-bonded architectures
 built from a V-shaped host molecule
;
_journal_issue 32
_journal_name_full CrystEngComm
_journal_page_first 4272
_journal_page_last 4277
_journal_paper_doi 10.1039/D4CE00616J
_journal_volume 26
_journal_year 2024
_chemical_formula_sum 'C62.25 H64.88 Cl3.38 O12'
_chemical_formula_weight 1124.68
_space_group_crystal_system triclinic
_space_group_IT_number 2
_space_group_name_Hall '-P 1'
_space_group_name_H-M_alt 'P -1'
_atom_sites_solution_hydrogens geom
_audit_creation_method SHELXL-2019/3
_audit_update_record
;
2024-05-18 deposited with the CCDC.	2024-07-19 downloaded from the CCDC.
;
_cell_angle_alpha 91.412(2)
_cell_angle_beta 100.706(2)
_cell_angle_gamma 91.957(2)
_cell_formula_units_Z 2
_cell_length_a 11.970(2)
_cell_length_b 12.882(2)
_cell_length_c 18.795(3)
_cell_measurement_reflns_used 6866
_cell_measurement_temperature 100(2)
_cell_measurement_theta_max 26.82
_cell_measurement_theta_min 2.21
_cell_volume 2844.6(8)
_computing_cell_refinement 'SAINT (Bruker AXS, 2004)'
_computing_data_collection 'APEX2 (Bruker AXS, 2006)'
_computing_data_reduction 'SAINT (Bruker AXS, 2004)'
_computing_molecular_graphics 'ORTEP-3 for Windows (Farrugia, 1997)'
_computing_publication_material 'SHELXLE (H\"ubschle et al., 2011)'
_computing_structure_refinement 'SHELXL-2019/2 (Sheldrick, 2019)'
_computing_structure_solution 'SHELXT 2018/2 (Sheldrick, 2018)'
_diffrn_ambient_temperature 100(2)
_diffrn_detector_area_resol_mean 8.333
_diffrn_measured_fraction_theta_full 0.963
_diffrn_measured_fraction_theta_max 0.903
_diffrn_measurement_device_type 'Bruker APEX II CCD area detector'
_diffrn_measurement_method '\f and \w scans'
_diffrn_radiation_type MoK\a
_diffrn_radiation_wavelength 0.71073
_diffrn_reflns_av_R_equivalents 0.0297
_diffrn_reflns_av_unetI/netI 0.0394
_diffrn_reflns_Laue_measured_fraction_full 0.963
_diffrn_reflns_Laue_measured_fraction_max 0.903
_diffrn_reflns_limit_h_max 14
_diffrn_reflns_limit_h_min -13
_diffrn_reflns_limit_k_max 15
_diffrn_reflns_limit_k_min -15
_diffrn_reflns_limit_l_max 21
_diffrn_reflns_limit_l_min -21
_diffrn_reflns_number 26321
_diffrn_reflns_point_group_measured_fraction_full 0.963
_diffrn_reflns_point_group_measured_fraction_max 0.903
_diffrn_reflns_theta_full 25.242
_diffrn_reflns_theta_max 26.048
_diffrn_reflns_theta_min 1.103
_diffrn_source 'fine-focus sealed tube'
_exptl_absorpt_coefficient_mu 0.241
_exptl_absorpt_correction_T_max 0.7453
_exptl_absorpt_correction_T_min 0.7034
_exptl_absorpt_correction_type empirical
_exptl_absorpt_process_details 'SADABS Sheldrick 1996'
_exptl_crystal_colour yellow
_exptl_crystal_density_diffrn 1.313
_exptl_crystal_description prismatic
_exptl_crystal_F_000 1184
_exptl_crystal_size_max 0.300
_exptl_crystal_size_mid 0.200
_exptl_crystal_size_min 0.200
_refine_diff_density_max 0.833
_refine_diff_density_min -0.626
_refine_diff_density_rms 0.051
_refine_ls_extinction_method none
_refine_ls_goodness_of_fit_ref 1.026
_refine_ls_hydrogen_treatment constr
_refine_ls_matrix_type full
_refine_ls_number_parameters 883
_refine_ls_number_reflns 10153
_refine_ls_number_restraints 214
_refine_ls_restrained_S_all 1.024
_refine_ls_R_factor_all 0.0643
_refine_ls_R_factor_gt 0.0468
_refine_ls_shift/su_max 0.001
_refine_ls_shift/su_mean 0.000
_refine_ls_structure_factor_coef Fsqd
_refine_ls_weighting_details 'w=1/[\s^2^(Fo^2^)+(0.0515P)^2^+2.2921P] where P=(Fo^2^+2Fc^2^)/3'
_refine_ls_weighting_scheme calc
_refine_ls_wR_factor_gt 0.1134
_refine_ls_wR_factor_ref 0.1223
_reflns_Friedel_coverage 0.000
_reflns_number_gt 7826
_reflns_number_total 10153
_reflns_threshold_expression 'I > 2\s(I)'
_cod_data_source_file d4ce00616j2.cif
_cod_data_source_block 3a
_cod_depositor_comments 'Adding full bibliography for 7249135--7249139.cif.'
_cod_original_cell_volume 2844.6(9)
_cod_database_code 7249139
_shelx_shelxl_version_number 2019/3
_shelx_space_group_comment
;
The symmetry employed for this shelxl refinement is uniquely defined
by the following loop, which should always be used as a source of
symmetry information in preference to the above space-group names.
They are only intended as comments.
;
_shelx_estimated_absorpt_t_min 0.931
_shelx_estimated_absorpt_t_max 0.953

loop_
_space_group_symop_operation_xyz
'x, y, z'
'-x, -y, -z'

loop_
_atom_site_label
_atom_site_type_symbol
_atom_site_fract_x
_atom_site_fract_y
_atom_site_fract_z
_atom_site_U_iso_or_equiv
_atom_site_adp_type
_atom_site_occupancy
_atom_site_site_symmetry_order
_atom_site_calc_flag
_atom_site_refinement_flags_posn
_atom_site_refinement_flags_adp
_atom_site_refinement_flags_occupancy
_atom_site_disorder_assembly
_atom_site_disorder_group
C1 C 0.41490(17) 0.80697(15) 0.27080(11) 0.0137(4) Uani 1 1 d . . . . .
C2 C 0.47927(17) 0.78412(15) 0.34699(11) 0.0138(4) Uani 1 1 d . . . . .
H2A H 0.424166 0.776192 0.379968 0.017 Uiso 1 1 calc R U . . .
H2B H 0.531968 0.843729 0.365420 0.017 Uiso 1 1 calc R U . . .
C3 C 0.54748(17) 0.68468(15) 0.34740(11) 0.0143(4) Uani 1 1 d . . . . .
C4 C 0.46460(17) 0.59281(15) 0.31700(10) 0.0130(4) Uani 1 1 d . . . . .
H4A H 0.507693 0.528663 0.316327 0.016 Uiso 1 1 calc R U . . .
H4B H 0.408671 0.582097 0.349139 0.016 Uiso 1 1 calc R U . . .
C5 C 0.40126(17) 0.61284(15) 0.23994(11) 0.0133(4) Uani 1 1 d . . . . .
C6 C 0.33537(17) 0.71297(15) 0.24224(11) 0.0141(4) Uani 1 1 d . . . . .
H6A H 0.294007 0.726689 0.192891 0.017 Uiso 1 1 calc R U . . .
H6B H 0.278469 0.703282 0.273833 0.017 Uiso 1 1 calc R U . . .
C7 C 0.50355(17) 0.82085(15) 0.22112(11) 0.0148(4) Uani 1 1 d . . . . .
H7A H 0.464015 0.835670 0.171534 0.018 Uiso 1 1 calc R U . . .
H7B H 0.555726 0.880923 0.239266 0.018 Uiso 1 1 calc R U . . .
C8 C 0.63352(17) 0.69949(16) 0.29660(11) 0.0148(4) Uani 1 1 d . . . . .
H8A H 0.677273 0.635804 0.295542 0.018 Uiso 1 1 calc R U . . .
H8B H 0.687800 0.757764 0.315553 0.018 Uiso 1 1 calc R U . . .
C9 C 0.57310(17) 0.72251(15) 0.21864(11) 0.0142(4) Uani 1 1 d . . . . .
C10 C 0.48966(17) 0.63021(15) 0.19086(11) 0.0142(4) Uani 1 1 d . . . . .
H10A H 0.449712 0.643507 0.141102 0.017 Uiso 1 1 calc R U . . .
H10B H 0.532976 0.566431 0.188847 0.017 Uiso 1 1 calc R U . . .
C11 C 0.34555(17) 0.90466(15) 0.27130(11) 0.0143(4) Uani 1 1 d . . . . .
C12 C 0.27533(18) 0.93450(15) 0.20774(11) 0.0159(4) Uani 1 1 d . . . . .
H12 H 0.271007 0.893796 0.164406 0.019 Uiso 1 1 calc R U . . .
C13 C 0.21187(18) 1.02262(16) 0.20701(11) 0.0163(4) Uani 1 1 d . . . . .
C14 C 0.21767(17) 1.08385(15) 0.27003(11) 0.0161(4) Uani 1 1 d . . . . .
C15 C 0.28653(18) 1.05364(16) 0.33319(11) 0.0163(4) Uani 1 1 d . . . . .
C16 C 0.35027(17) 0.96562(16) 0.33419(11) 0.0157(4) Uani 1 1 d . . . . .
H16 H 0.397444 0.946741 0.377999 0.019 Uiso 1 1 calc R U . . .
C17 C 0.1258(2) 0.99497(18) 0.08142(12) 0.0255(5) Uani 1 1 d . . . . .
H17A H 0.077605 1.030737 0.042387 0.038 Uiso 1 1 calc R U . . .
H17B H 0.088307 0.928671 0.089653 0.038 Uiso 1 1 calc R U . . .
H17C H 0.199267 0.982015 0.067730 0.038 Uiso 1 1 calc R U . . .
C18 C 0.3585(2) 1.09463(18) 0.45865(11) 0.0245(5) Uani 1 1 d . . . . .
H18A H 0.336167 1.025462 0.473007 0.037 Uiso 1 1 calc R U . . .
H18B H 0.350430 1.146180 0.496407 0.037 Uiso 1 1 calc R U . . .
H18C H 0.437870 1.095171 0.452192 0.037 Uiso 1 1 calc R U . . .
C19 C 0.60363(18) 0.66476(15) 0.42565(11) 0.0153(4) Uani 1 1 d . . . . .
C20 C 0.53470(18) 0.65215(15) 0.47757(11) 0.0170(5) Uani 1 1 d . . . . .
H20 H 0.454264 0.649969 0.463066 0.020 Uiso 1 1 calc R U . . .
C21 C 0.58288(18) 0.64280(16) 0.55003(11) 0.0171(5) Uani 1 1 d . . . . .
C22 C 0.69971(19) 0.64411(16) 0.57225(11) 0.0190(5) Uani 1 1 d . . . . .
C23 C 0.76895(18) 0.65315(17) 0.52097(12) 0.0209(5) Uani 1 1 d . . . . .
C24 C 0.72132(18) 0.66378(16) 0.44797(11) 0.0191(5) Uani 1 1 d . . . . .
H24 H 0.769450 0.670395 0.413308 0.023 Uiso 1 1 calc R U . . .
C25 C 0.4026(2) 0.6315(2) 0.58738(13) 0.0285(6) Uani 1 1 d . . . . .
H25A H 0.376719 0.695091 0.562946 0.043 Uiso 1 1 calc R U . . .
H25B H 0.370647 0.625412 0.631554 0.043 Uiso 1 1 calc R U . . .
H25C H 0.377061 0.571133 0.554982 0.043 Uiso 1 1 calc R U . . .
C26 C 0.9579(2) 0.6584(3) 0.49778(15) 0.0465(8) Uani 1 1 d . . . . .
H26A H 0.940069 0.600022 0.462581 0.070 Uiso 1 1 calc R U . . .
H26B H 1.036678 0.654907 0.523518 0.070 Uiso 1 1 calc R U . . .
H26C H 0.948348 0.723967 0.472408 0.070 Uiso 1 1 calc R U . . .
C27 C 0.66080(17) 0.73961(16) 0.16957(11) 0.0153(4) Uani 1 1 d . . . . .
C28 C 0.74043(18) 0.82287(17) 0.18396(11) 0.0192(5) Uani 1 1 d . . . . .
H28 H 0.741417 0.867443 0.225121 0.023 Uiso 1 1 calc R U . . .
C29 C 0.81811(18) 0.84129(17) 0.13886(12) 0.0200(5) Uani 1 1 d . . . . .
C30 C 0.81853(18) 0.77674(16) 0.07833(11) 0.0173(5) Uani 1 1 d . . . . .
C31 C 0.73921(18) 0.69448(16) 0.06429(11) 0.0153(4) Uani 1 1 d . . . . .
C32 C 0.66220(18) 0.67502(16) 0.10959(11) 0.0161(4) Uani 1 1 d . . . . .
H32 H 0.609994 0.616984 0.099474 0.019 Uiso 1 1 calc R U . . .
C33 C 0.8982(3) 0.9944(2) 0.20653(15) 0.0469(8) Uani 1 1 d . . . . .
H33A H 0.957882 1.048422 0.206735 0.070 Uiso 1 1 calc R U . . .
H33B H 0.912513 0.958244 0.252424 0.070 Uiso 1 1 calc R U . . .
H33C H 0.824010 1.026307 0.200628 0.070 Uiso 1 1 calc R U . . .
C34 C 0.6736(2) 0.54459(17) -0.01169(12) 0.0230(5) Uani 1 1 d . . . . .
H34A H 0.593597 0.562327 -0.016737 0.034 Uiso 1 1 calc R U . . .
H34B H 0.693015 0.497857 0.028740 0.034 Uiso 1 1 calc R U . . .
H34C H 0.685719 0.510027 -0.056515 0.034 Uiso 1 1 calc R U . . .
C35 C 0.32327(17) 0.51972(15) 0.20924(10) 0.0135(4) Uani 1 1 d . . . . .
C36 C 0.36603(17) 0.41955(15) 0.21264(11) 0.0141(4) Uani 1 1 d . . . . .
H36 H 0.441538 0.409551 0.237207 0.017 Uiso 1 1 calc R U . . .
C37 C 0.29895(17) 0.33490(15) 0.18040(11) 0.0144(4) Uani 1 1 d . . . . .
C38 C 0.18783(18) 0.34735(16) 0.14494(11) 0.0155(4) Uani 1 1 d . . . . .
C39 C 0.14540(17) 0.44686(16) 0.14086(11) 0.0163(4) Uani 1 1 d . . . . .
C40 C 0.21224(17) 0.53151(16) 0.17341(11) 0.0161(4) Uani 1 1 d . . . . .
H40 H 0.181483 0.598627 0.171137 0.019 Uiso 1 1 calc R U . . .
C41 C 0.43504(18) 0.21088(17) 0.22900(12) 0.0227(5) Uani 1 1 d . . . . .
H41A H 0.443607 0.135493 0.228869 0.034 Uiso 1 1 calc R U . . .
H41B H 0.428128 0.235660 0.277652 0.034 Uiso 1 1 calc R U . . .
H41C H 0.501836 0.245007 0.215082 0.034 Uiso 1 1 calc R U . . .
C42 C -0.0007(2) 0.55453(19) 0.08343(14) 0.0313(6) Uani 1 1 d . . . . .
H42A H 0.053485 0.588668 0.057477 0.047 Uiso 1 1 calc R U . . .
H42B H -0.005169 0.595805 0.127240 0.047 Uiso 1 1 calc R U . . .
H42C H -0.075942 0.548613 0.052070 0.047 Uiso 1 1 calc R U . . .
O1 O 0.14348(13) 1.05874(11) 0.14667(8) 0.0204(3) Uani 1 1 d . . . . .
O2 O 0.15588(13) 1.17190(11) 0.26674(8) 0.0208(3) Uani 1 1 d . . . . .
H2 H 0.183566 1.212474 0.301722 0.031 Uiso 1 1 calc R U . . .
O3 O 0.28715(13) 1.11946(11) 0.39224(8) 0.0215(3) Uani 1 1 d . . . . .
O4 O 0.52387(13) 0.63575(12) 0.60583(8) 0.0221(3) Uani 1 1 d . . . . .
O5 O 0.75016(13) 0.64130(13) 0.64441(8) 0.0249(4) Uani 1 1 d . . . . .
H5 H 0.700976 0.624126 0.668957 0.037 Uiso 1 1 calc R U . . .
O6 O 0.88331(13) 0.65295(14) 0.54821(8) 0.0320(4) Uani 1 1 d . . . . .
O7 O 0.89837(14) 0.92194(13) 0.14812(9) 0.0301(4) Uani 1 1 d . . . . .
O8 O 0.89649(13) 0.79710(12) 0.03509(8) 0.0234(4) Uani 1 1 d . . . . .
H8 H 0.879856 0.760481 -0.003278 0.035 Uiso 1 1 calc R U . . .
O9 O 0.74391(12) 0.63684(11) 0.00200(8) 0.0190(3) Uani 1 1 d . . . . .
O10 O 0.33497(12) 0.23497(11) 0.17842(8) 0.0192(3) Uani 1 1 d . . . . .
O11 O 0.12056(12) 0.26577(11) 0.11076(8) 0.0177(3) Uani 1 1 d . . . . .
H11 H 0.141672 0.210156 0.130520 0.027 Uiso 1 1 calc R U . . .
O12 O 0.03658(12) 0.45317(11) 0.10311(8) 0.0240(4) Uani 1 1 d . . . . .
C43 C 1.1426(3) 0.7281(3) 0.38814(18) 0.0598(11) Uani 0.952(2) 1 d . . P . .
C44 C 1.1457(3) 0.6203(3) 0.3922(2) 0.0630(11) Uani 0.952(2) 1 d . . P . .
H44 H 1.194416 0.590202 0.431411 0.076 Uiso 0.952(2) 1 calc R U P . .
C45 C 1.0786(4) 0.5569(4) 0.3399(2) 0.0701(13) Uani 0.952(2) 1 d . . P . .
H45 H 1.081677 0.483486 0.342436 0.084 Uiso 0.952(2) 1 calc R U P . .
C46 C 1.0064(4) 0.6018(4) 0.2836(2) 0.0824(14) Uani 0.952(2) 1 d . . P . .
H46 H 0.956421 0.559436 0.248518 0.099 Uiso 0.952(2) 1 calc R U P . .
C47 C 1.0081(4) 0.7097(4) 0.2789(2) 0.0857(16) Uani 0.952(2) 1 d . . P . .
H47 H 0.960687 0.740156 0.239357 0.103 Uiso 0.952(2) 1 calc R U P . .
C48 C 1.0771(4) 0.7735(3) 0.33062(19) 0.0703(13) Uani 0.952(2) 1 d . . P . .
H48 H 1.078996 0.846792 0.326237 0.084 Uiso 0.952(2) 1 calc R U P . .
Cl1 Cl 1.22120(7) 0.80503(8) 0.45707(5) 0.0641(3) Uani 0.952(2) 1 d . . P . .
C49 C 1.2335(2) 0.9320(2) 0.63178(14) 0.0305(6) Uani 0.944(2) 1 d . . P . .
C50 C 1.1761(3) 0.8459(2) 0.65195(17) 0.0447(8) Uani 0.944(2) 1 d . . P . .
H50 H 1.216918 0.789518 0.674046 0.054 Uiso 0.944(2) 1 calc R U P . .
C51 C 1.0597(3) 0.8431(3) 0.6397(2) 0.0629(11) Uani 0.944(2) 1 d . . P . .
H51 H 1.019125 0.784479 0.653294 0.075 Uiso 0.944(2) 1 calc R U P . .
C52 C 1.0020(3) 0.9246(4) 0.60777(19) 0.0676(13) Uani 0.944(2) 1 d . . P . .
H52 H 0.921180 0.921460 0.598839 0.081 Uiso 0.944(2) 1 calc R U P . .
C53 C 1.0592(3) 1.0122(3) 0.58805(16) 0.0592(11) Uani 0.944(2) 1 d . . P . .
H53 H 1.018052 1.068648 0.566276 0.071 Uiso 0.944(2) 1 calc R U P . .
C54 C 1.1784(2) 1.0158(2) 0.60085(14) 0.0371(7) Uani 0.944(2) 1 d . . P . .
H54 H 1.219813 1.074716 0.588435 0.045 Uiso 0.944(2) 1 calc R U P . .
Cl2 Cl 1.38090(6) 0.93315(6) 0.64576(4) 0.0402(2) Uani 0.944(2) 1 d . . P . .
C55 C 0.7144(3) 0.3378(3) 0.13837(19) 0.0359(8) Uani 0.836(3) 1 d D U P A 1
C56 C 0.8168(3) 0.3143(3) 0.1184(2) 0.0393(8) Uani 0.836(3) 1 d D U P A 1
H56 H 0.886904 0.328311 0.150870 0.047 Uiso 0.836(3) 1 calc R U P A 1
C57 C 0.8149(3) 0.2700(3) 0.0504(2) 0.0465(8) Uani 0.836(3) 1 d D U P A 1
H57 H 0.883874 0.254060 0.035134 0.056 Uiso 0.836(3) 1 calc R U P A 1
C58 C 0.7114(4) 0.2491(4) 0.0048(3) 0.0496(11) Uani 0.836(3) 1 d D U P A 1
H58 H 0.710180 0.217404 -0.041527 0.060 Uiso 0.836(3) 1 calc R U P A 1
C59 C 0.6117(3) 0.2727(3) 0.02440(19) 0.0426(8) Uani 0.836(3) 1 d D U P A 1
H59 H 0.541776 0.258726 -0.008235 0.051 Uiso 0.836(3) 1 calc R U P A 1
C60 C 0.6122(3) 0.3173(2) 0.09226(18) 0.0373(8) Uani 0.836(3) 1 d D U P A 1
H60 H 0.542754 0.333520 0.106770 0.045 Uiso 0.836(3) 1 calc R U P A 1
Cl3 Cl 0.71611(9) 0.39535(9) 0.22354(5) 0.0503(3) Uani 0.836(3) 1 d D U P A 1
C61 C 0.5551(19) 0.0212(14) 0.0625(9) 0.0391(18) Uani 0.390(2) 1 d . U P B -2
C62 C 0.4421(17) 0.0445(15) 0.0394(10) 0.0393(19) Uani 0.390(2) 1 d . U P B -2
H62 H 0.400541 0.077084 0.071536 0.047 Uiso 0.390(2) 1 calc R U P B -2
C63 C 0.3899(19) 0.0186(16) -0.0331(7) 0.041(2) Uani 0.390(2) 1 d . U P B -2
H63 H 0.313449 0.034892 -0.051825 0.049 Uiso 0.390(2) 1 calc R U P B -2
C64 C 0.4584(17) -0.0332(13) -0.0765(10) 0.041(2) Uani 0.390(2) 1 d . U P B -2
H64 H 0.424757 -0.053407 -0.124905 0.049 Uiso 0.390(2) 1 calc R U P B -2
C65 C 0.5713(17) -0.0558(15) -0.0518(10) 0.042(2) Uani 0.390(2) 1 d . U P B -2
H65 H 0.615063 -0.090376 -0.081758 0.050 Uiso 0.390(2) 1 calc R U P B -2
C66 C 0.6153(19) -0.0257(16) 0.0172(7) 0.0403(19) Uani 0.390(2) 1 d . U P B -2
H66 H 0.693061 -0.038012 0.035177 0.048 Uiso 0.390(2) 1 calc R U P B -2
Cl4 Cl 0.62002(16) 0.06401(13) 0.15167(9) 0.0386(5) Uani 0.390(2) 1 d . U P B -2
C67 C 0.6474(13) 0.1759(13) 0.0172(10) 0.049(4) Uani 0.154(3) 1 d D U P C 3
C68 C 0.5384(14) 0.2125(15) 0.0130(11) 0.056(4) Uani 0.154(3) 1 d D U P C 3
H68 H 0.516240 0.272640 -0.013508 0.067 Uiso 0.154(3) 1 calc R U P C 3
C69 C 0.4627(15) 0.1599(14) 0.0482(11) 0.057(5) Uani 0.154(3) 1 d D U P C 3
H69 H 0.393126 0.190733 0.052452 0.068 Uiso 0.154(3) 1 calc R U P C 3
C70 C 0.4859(19) 0.0638(16) 0.0774(13) 0.052(5) Uani 0.154(3) 1 d D U P C 3
H70 H 0.428818 0.022713 0.093736 0.062 Uiso 0.154(3) 1 calc R U P C 3
C71 C 0.5935(17) 0.0301(18) 0.0818(14) 0.043(5) Uani 0.154(3) 1 d D U P C 3
H71 H 0.612664 -0.033932 0.104044 0.052 Uiso 0.154(3) 1 calc R U P C 3
C72 C 0.6768(15) 0.0877(13) 0.0544(10) 0.052(4) Uani 0.154(3) 1 d D U P C 3
H72 H 0.752968 0.065730 0.061498 0.062 Uiso 0.154(3) 1 calc R U P C 3
Cl5 Cl 0.7445(6) 0.2431(5) -0.0252(4) 0.057(2) Uani 0.154(3) 1 d D U P C 3
C73 C 0.8406(18) 0.4096(19) 0.2926(10) 0.042(4) Uani 0.098(2) 1 d D U P D 2
C74 C 0.9364(18) 0.3569(19) 0.2820(11) 0.039(4) Uani 0.098(2) 1 d D U P D 2
H74 H 1.001580 0.354334 0.319331 0.046 Uiso 0.098(2) 1 calc R U P D 2
C75 C 0.9327(18) 0.3092(19) 0.2159(11) 0.039(4) Uani 0.098(2) 1 d D U P D 2
H75 H 0.999083 0.276878 0.206865 0.047 Uiso 0.098(2) 1 calc R U P D 2
C76 C 0.8381(19) 0.306(2) 0.1617(13) 0.041(4) Uani 0.098(2) 1 d D U P D 2
H76 H 0.837189 0.264490 0.118965 0.049 Uiso 0.098(2) 1 calc R U P D 2
C77 C 0.745(2) 0.361(2) 0.1690(13) 0.042(4) Uani 0.098(2) 1 d D U P D 2
H77 H 0.680400 0.364969 0.131214 0.050 Uiso 0.098(2) 1 calc R U P D 2
C78 C 0.752(2) 0.411(2) 0.2361(12) 0.044(4) Uani 0.098(2) 1 d D U P D 2
H78 H 0.688883 0.450762 0.243006 0.053 Uiso 0.098(2) 1 calc R U P D 2
Cl6 Cl 0.8344(7) 0.4667(7) 0.3766(5) 0.059(3) Uani 0.098(2) 1 d D U P D 2

loop_
_atom_site_aniso_label
_atom_site_aniso_U_11
_atom_site_aniso_U_22
_atom_site_aniso_U_33
_atom_site_aniso_U_23
_atom_site_aniso_U_13
_atom_site_aniso_U_12
C1 0.0164(11) 0.0121(10) 0.0125(10) -0.0017(8) 0.0028(8) -0.0003(8)
C2 0.0168(11) 0.0125(10) 0.0123(10) -0.0010(8) 0.0035(8) -0.0015(8)
C3 0.0169(11) 0.0141(10) 0.0116(10) -0.0007(8) 0.0020(8) 0.0008(8)
C4 0.0166(11) 0.0110(10) 0.0116(10) -0.0003(8) 0.0033(8) -0.0007(8)
C5 0.0149(10) 0.0122(10) 0.0125(10) -0.0011(8) 0.0021(8) -0.0006(8)
C6 0.0167(11) 0.0131(10) 0.0126(10) 0.0005(8) 0.0033(8) 0.0003(8)
C7 0.0187(11) 0.0124(10) 0.0133(10) -0.0002(8) 0.0041(8) -0.0022(8)
C8 0.0161(11) 0.0135(10) 0.0146(10) -0.0007(8) 0.0026(8) -0.0011(8)
C9 0.0165(11) 0.0142(10) 0.0119(10) -0.0003(8) 0.0035(8) -0.0018(8)
C10 0.0164(11) 0.0133(10) 0.0125(10) -0.0015(8) 0.0024(8) -0.0006(8)
C11 0.0161(10) 0.0112(10) 0.0158(10) 0.0004(8) 0.0041(8) -0.0034(8)
C12 0.0208(11) 0.0130(10) 0.0137(10) -0.0012(8) 0.0033(9) -0.0026(9)
C13 0.0173(11) 0.0145(11) 0.0155(11) 0.0025(8) -0.0010(9) -0.0020(8)
C14 0.0169(11) 0.0117(10) 0.0200(11) 0.0010(9) 0.0040(9) 0.0004(8)
C15 0.0208(11) 0.0138(11) 0.0146(11) -0.0023(8) 0.0046(9) -0.0016(9)
C16 0.0170(11) 0.0158(11) 0.0142(10) 0.0014(8) 0.0027(8) -0.0004(9)
C17 0.0334(13) 0.0224(12) 0.0174(11) -0.0003(9) -0.0032(10) -0.0005(10)
C18 0.0365(14) 0.0218(12) 0.0137(11) -0.0017(9) 0.0010(10) 0.0037(10)
C19 0.0204(11) 0.0093(10) 0.0151(11) -0.0018(8) 0.0014(9) -0.0007(8)
C20 0.0205(11) 0.0139(11) 0.0158(11) 0.0001(8) 0.0017(9) -0.0008(9)
C21 0.0240(12) 0.0126(10) 0.0157(11) 0.0008(8) 0.0064(9) -0.0002(9)
C22 0.0262(12) 0.0174(11) 0.0120(10) 0.0007(9) 0.0001(9) 0.0008(9)
C23 0.0177(11) 0.0240(12) 0.0188(11) 0.0010(9) -0.0022(9) -0.0004(9)
C24 0.0218(12) 0.0191(11) 0.0169(11) 0.0006(9) 0.0050(9) 0.0007(9)
C25 0.0256(13) 0.0384(15) 0.0239(12) 0.0073(11) 0.0093(10) 0.0067(11)
C26 0.0219(14) 0.087(2) 0.0315(15) 0.0027(15) 0.0057(12) 0.0032(14)
C27 0.0163(11) 0.0166(11) 0.0128(10) 0.0011(8) 0.0017(8) 0.0025(8)
C28 0.0214(12) 0.0213(12) 0.0146(11) -0.0042(9) 0.0039(9) -0.0023(9)
C29 0.0185(11) 0.0208(12) 0.0196(11) -0.0023(9) 0.0022(9) -0.0078(9)
C30 0.0169(11) 0.0214(11) 0.0141(11) 0.0021(9) 0.0046(9) -0.0013(9)
C31 0.0188(11) 0.0147(11) 0.0125(10) -0.0002(8) 0.0031(8) 0.0025(9)
C32 0.0182(11) 0.0146(11) 0.0155(11) 0.0014(8) 0.0036(9) -0.0007(9)
C33 0.0557(19) 0.0467(17) 0.0408(16) -0.0275(14) 0.0257(14) -0.0346(15)
C34 0.0299(13) 0.0199(12) 0.0199(12) -0.0069(9) 0.0090(10) -0.0083(10)
C35 0.0183(11) 0.0132(10) 0.0098(10) -0.0005(8) 0.0052(8) -0.0022(8)
C36 0.0132(10) 0.0164(11) 0.0126(10) 0.0004(8) 0.0024(8) 0.0000(8)
C37 0.0188(11) 0.0117(10) 0.0137(10) 0.0007(8) 0.0057(8) 0.0005(8)
C38 0.0198(11) 0.0148(11) 0.0115(10) -0.0010(8) 0.0028(8) -0.0049(9)
C39 0.0157(11) 0.0189(11) 0.0134(10) 0.0010(9) 0.0007(8) -0.0009(9)
C40 0.0181(11) 0.0138(11) 0.0167(11) 0.0011(8) 0.0038(9) 0.0016(8)
C41 0.0196(12) 0.0189(12) 0.0281(13) 0.0025(10) -0.0001(10) 0.0019(9)
C42 0.0260(13) 0.0282(13) 0.0351(14) -0.0017(11) -0.0074(11) 0.0081(11)
O1 0.0250(8) 0.0156(8) 0.0174(8) 0.0001(6) -0.0046(6) 0.0018(6)
O2 0.0238(8) 0.0159(8) 0.0215(8) -0.0027(6) 0.0006(6) 0.0049(6)
O3 0.0288(9) 0.0189(8) 0.0161(8) -0.0043(6) 0.0020(6) 0.0058(7)
O4 0.0250(9) 0.0273(9) 0.0154(8) 0.0049(6) 0.0064(6) 0.0017(7)
O5 0.0277(9) 0.0329(9) 0.0133(8) 0.0044(7) 0.0011(7) 0.0008(7)
O6 0.0186(9) 0.0544(12) 0.0219(9) 0.0047(8) 0.0010(7) 0.0002(8)
O7 0.0313(9) 0.0341(10) 0.0264(9) -0.0137(7) 0.0142(7) -0.0184(8)
O8 0.0246(8) 0.0291(9) 0.0181(8) -0.0058(7) 0.0107(7) -0.0105(7)
O9 0.0237(8) 0.0181(8) 0.0165(8) -0.0052(6) 0.0088(6) -0.0056(6)
O10 0.0201(8) 0.0125(7) 0.0232(8) -0.0021(6) -0.0006(6) 0.0017(6)
O11 0.0200(8) 0.0131(7) 0.0182(8) 0.0004(6) -0.0008(6) -0.0027(6)
O12 0.0169(8) 0.0197(8) 0.0315(9) 0.0022(7) -0.0062(7) 0.0009(6)
C43 0.055(2) 0.095(3) 0.046(2) 0.0436(19) 0.0386(17) 0.047(2)
C44 0.051(2) 0.098(3) 0.052(2) 0.042(2) 0.0303(19) 0.037(2)
C45 0.078(3) 0.092(3) 0.057(2) 0.033(2) 0.042(2) 0.050(2)
C46 0.096(3) 0.112(4) 0.048(2) 0.009(2) 0.023(2) 0.060(3)
C47 0.110(4) 0.109(4) 0.045(2) 0.013(2) 0.016(2) 0.088(3)
C48 0.090(3) 0.092(3) 0.040(2) 0.016(2) 0.027(2) 0.063(3)
Cl1 0.0470(5) 0.0911(7) 0.0614(6) 0.0373(5) 0.0225(4) 0.0128(5)
C49 0.0267(14) 0.0398(16) 0.0250(14) -0.0072(12) 0.0069(11) -0.0057(12)
C50 0.0479(19) 0.0450(18) 0.0446(18) -0.0127(14) 0.0221(15) -0.0143(15)
C51 0.053(2) 0.081(3) 0.057(2) -0.032(2) 0.0281(19) -0.031(2)
C52 0.0252(18) 0.138(4) 0.0385(19) -0.037(2) 0.0136(15) -0.022(2)
C53 0.042(2) 0.115(3) 0.0212(16) -0.0067(17) 0.0052(14) 0.026(2)
C54 0.0334(16) 0.0564(19) 0.0237(14) -0.0001(13) 0.0102(12) 0.0040(14)
Cl2 0.0268(4) 0.0416(4) 0.0505(5) 0.0012(3) 0.0037(3) -0.0015(3)
C55 0.0331(17) 0.0306(17) 0.0447(18) 0.0171(14) 0.0080(14) -0.0060(13)
C56 0.0321(16) 0.0408(18) 0.0452(18) 0.0126(15) 0.0073(15) -0.0044(14)
C57 0.0419(18) 0.0462(19) 0.054(2) 0.0100(16) 0.0145(16) 0.0043(15)
C58 0.058(2) 0.041(2) 0.051(2) 0.007(2) 0.0101(19) -0.0015(19)
C59 0.0412(18) 0.0360(17) 0.0466(18) 0.0185(15) -0.0027(15) -0.0083(15)
C60 0.0298(15) 0.0371(17) 0.0459(18) 0.0244(14) 0.0071(14) -0.0028(13)
Cl3 0.0570(7) 0.0533(6) 0.0425(6) 0.0094(4) 0.0132(5) 0.0034(5)
C61 0.042(3) 0.031(3) 0.043(4) 0.011(3) 0.001(3) 0.002(2)
C62 0.041(3) 0.030(3) 0.044(4) 0.009(3) -0.001(3) 0.003(2)
C63 0.042(3) 0.031(3) 0.045(4) 0.011(3) -0.004(3) 0.003(2)
C64 0.042(3) 0.032(3) 0.045(4) 0.014(3) -0.005(3) 0.001(2)
C65 0.043(3) 0.033(3) 0.045(4) 0.014(3) -0.004(3) -0.002(2)
C66 0.042(3) 0.032(3) 0.044(4) 0.013(3) 0.000(3) 0.001(2)
Cl4 0.0507(11) 0.0299(9) 0.0378(10) 0.0045(7) 0.0134(8) 0.0078(8)
C67 0.057(8) 0.052(8) 0.040(8) 0.013(7) 0.013(7) 0.015(7)
C68 0.064(9) 0.055(9) 0.044(8) 0.010(7) -0.002(8) 0.023(8)
C69 0.059(9) 0.063(9) 0.047(9) 0.001(8) 0.003(8) 0.032(8)
C70 0.051(10) 0.065(10) 0.049(9) 0.017(8) 0.027(8) 0.039(9)
C71 0.054(11) 0.048(9) 0.037(9) 0.025(8) 0.025(8) 0.027(8)
C72 0.059(9) 0.054(9) 0.045(8) 0.012(7) 0.013(7) 0.021(8)
Cl5 0.070(5) 0.045(3) 0.058(4) 0.014(3) 0.012(3) 0.003(3)
C73 0.037(7) 0.038(7) 0.051(7) 0.008(6) 0.009(6) -0.001(6)
C74 0.033(7) 0.034(7) 0.049(8) 0.010(6) 0.007(6) -0.001(6)
C75 0.032(7) 0.037(7) 0.049(8) 0.011(6) 0.011(6) 0.001(6)
C76 0.034(7) 0.040(7) 0.052(8) 0.011(7) 0.012(6) 0.000(6)
C77 0.035(7) 0.040(8) 0.052(8) 0.010(7) 0.010(7) -0.001(6)
C78 0.039(7) 0.039(7) 0.052(8) 0.009(7) 0.006(6) -0.001(6)
Cl6 0.053(5) 0.063(5) 0.065(5) -0.015(4) 0.022(4) 0.001(4)

loop_
_atom_type_symbol
_atom_type_description
_atom_type_scat_dispersion_real
_atom_type_scat_dispersion_imag
_atom_type_scat_source
C C 0.0033 0.0016 'International Tables Vol C Tables 4.2.6.8 and 6.1.1.4'
H H 0.0000 0.0000 'International Tables Vol C Tables 4.2.6.8 and 6.1.1.4'
Cl Cl 0.1484 0.1585 'International Tables Vol C Tables 4.2.6.8 and 6.1.1.4'
O O 0.0106 0.0060 'International Tables Vol C Tables 4.2.6.8 and 6.1.1.4'

loop_
_geom_angle_atom_site_label_1
_geom_angle_atom_site_label_2
_geom_angle_atom_site_label_3
_geom_angle
_geom_angle_site_symmetry_1
_geom_angle_site_symmetry_3
_geom_angle_publ_flag
C11 C1 C2 111.53(16) . . ?
C11 C1 C6 109.78(16) . . ?
C2 C1 C6 108.66(16) . . ?
C11 C1 C7 110.30(16) . . ?
C2 C1 C7 107.84(16) . . ?
C6 C1 C7 108.66(16) . . ?
C1 C2 C3 111.98(16) . . ?
C1 C2 H2A 109.2 . . ?
C3 C2 H2A 109.2 . . ?
C1 C2 H2B 109.2 . . ?
C3 C2 H2B 109.2 . . ?
H2A C2 H2B 107.9 . . ?
C19 C3 C8 113.28(17) . . ?
C19 C3 C2 108.47(16) . . ?
C8 C3 C2 108.22(16) . . ?
C19 C3 C4 109.85(16) . . ?
C8 C3 C4 108.28(16) . . ?
C2 C3 C4 108.64(16) . . ?
C5 C4 C3 111.39(16) . . ?
C5 C4 H4A 109.3 . . ?
C3 C4 H4A 109.3 . . ?
C5 C4 H4B 109.3 . . ?
C3 C4 H4B 109.3 . . ?
H4A C4 H4B 108.0 . . ?
C35 C5 C4 110.96(16) . . ?
C35 C5 C6 112.11(16) . . ?
C4 C5 C6 108.44(16) . . ?
C35 C5 C10 108.42(16) . . ?
C4 C5 C10 108.61(16) . . ?
C6 C5 C10 108.21(16) . . ?
C1 C6 C5 111.80(16) . . ?
C1 C6 H6A 109.3 . . ?
C5 C6 H6A 109.3 . . ?
C1 C6 H6B 109.3 . . ?
C5 C6 H6B 109.3 . . ?
H6A C6 H6B 107.9 . . ?
C9 C7 C1 111.26(16) . . ?
C9 C7 H7A 109.4 . . ?
C1 C7 H7A 109.4 . . ?
C9 C7 H7B 109.4 . . ?
C1 C7 H7B 109.4 . . ?
H7A C7 H7B 108.0 . . ?
C3 C8 C9 111.41(16) . . ?
C3 C8 H8A 109.3 . . ?
C9 C8 H8A 109.3 . . ?
C3 C8 H8B 109.3 . . ?
C9 C8 H8B 109.3 . . ?
H8A C8 H8B 108.0 . . ?
C27 C9 C10 111.63(16) . . ?
C27 C9 C7 109.74(16) . . ?
C10 C9 C7 108.21(16) . . ?
C27 C9 C8 110.40(16) . . ?
C10 C9 C8 107.90(16) . . ?
C7 C9 C8 108.89(16) . . ?
C5 C10 C9 111.81(16) . . ?
C5 C10 H10A 109.3 . . ?
C9 C10 H10A 109.3 . . ?
C5 C10 H10B 109.3 . . ?
C9 C10 H10B 109.3 . . ?
H10A C10 H10B 107.9 . . ?
C16 C11 C12 118.40(19) . . ?
C16 C11 C1 121.56(18) . . ?
C12 C11 C1 120.04(18) . . ?
C13 C12 C11 120.97(19) . . ?
C13 C12 H12 119.5 . . ?
C11 C12 H12 119.5 . . ?
O1 C13 C12 124.59(18) . . ?
O1 C13 C14 115.00(18) . . ?
C12 C13 C14 120.37(19) . . ?
O2 C14 C15 122.71(18) . . ?
O2 C14 C13 118.68(18) . . ?
C15 C14 C13 118.61(19) . . ?
O3 C15 C14 114.23(18) . . ?
O3 C15 C16 124.52(19) . . ?
C14 C15 C16 121.23(19) . . ?
C15 C16 C11 120.41(19) . . ?
C15 C16 H16 119.8 . . ?
C11 C16 H16 119.8 . . ?
O1 C17 H17A 109.5 . . ?
O1 C17 H17B 109.5 . . ?
H17A C17 H17B 109.5 . . ?
O1 C17 H17C 109.5 . . ?
H17A C17 H17C 109.5 . . ?
H17B C17 H17C 109.5 . . ?
O3 C18 H18A 109.5 . . ?
O3 C18 H18B 109.5 . . ?
H18A C18 H18B 109.5 . . ?
O3 C18 H18C 109.5 . . ?
H18A C18 H18C 109.5 . . ?
H18B C18 H18C 109.5 . . ?
C24 C19 C20 118.57(19) . . ?
C24 C19 C3 122.48(18) . . ?
C20 C19 C3 118.88(18) . . ?
C21 C20 C19 120.5(2) . . ?
C21 C20 H20 119.7 . . ?
C19 C20 H20 119.7 . . ?
O4 C21 C22 113.74(18) . . ?
O4 C21 C20 125.45(19) . . ?
C22 C21 C20 120.76(19) . . ?
O5 C22 C21 122.04(19) . . ?
O5 C22 C23 118.63(19) . . ?
C21 C22 C23 119.27(19) . . ?
O6 C23 C22 114.91(18) . . ?
O6 C23 C24 124.7(2) . . ?
C22 C23 C24 120.4(2) . . ?
C19 C24 C23 120.4(2) . . ?
C19 C24 H24 119.8 . . ?
C23 C24 H24 119.8 . . ?
O4 C25 H25A 109.5 . . ?
O4 C25 H25B 109.5 . . ?
H25A C25 H25B 109.5 . . ?
O4 C25 H25C 109.5 . . ?
H25A C25 H25C 109.5 . . ?
H25B C25 H25C 109.5 . . ?
O6 C26 H26A 109.5 . . ?
O6 C26 H26B 109.5 . . ?
H26A C26 H26B 109.5 . . ?
O6 C26 H26C 109.5 . . ?
H26A C26 H26C 109.5 . . ?
H26B C26 H26C 109.5 . . ?
C32 C27 C28 118.36(19) . . ?
C32 C27 C9 121.53(18) . . ?
C28 C27 C9 120.09(18) . . ?
C29 C28 C27 120.82(19) . . ?
C29 C28 H28 119.6 . . ?
C27 C28 H28 119.6 . . ?
O7 C29 C28 124.92(19) . . ?
O7 C29 C30 114.48(18) . . ?
C28 C29 C30 120.60(19) . . ?
O8 C30 C31 122.68(18) . . ?
O8 C30 C29 119.04(18) . . ?
C31 C30 C29 118.28(19) . . ?
O9 C31 C30 114.09(17) . . ?
O9 C31 C32 124.53(18) . . ?
C30 C31 C32 121.37(19) . . ?
C31 C32 C27 120.54(19) . . ?
C31 C32 H32 119.7 . . ?
C27 C32 H32 119.7 . . ?
O7 C33 H33A 109.5 . . ?
O7 C33 H33B 109.5 . . ?
H33A C33 H33B 109.5 . . ?
O7 C33 H33C 109.5 . . ?
H33A C33 H33C 109.5 . . ?
H33B C33 H33C 109.5 . . ?
O9 C34 H34A 109.5 . . ?
O9 C34 H34B 109.5 . . ?
H34A C34 H34B 109.5 . . ?
O9 C34 H34C 109.5 . . ?
H34A C34 H34C 109.5 . . ?
H34B C34 H34C 109.5 . . ?
C40 C35 C36 118.25(18) . . ?
C40 C35 C5 121.88(18) . . ?
C36 C35 C5 119.73(18) . . ?
C37 C36 C35 120.57(19) . . ?
C37 C36 H36 119.7 . . ?
C35 C36 H36 119.7 . . ?
O10 C37 C36 124.63(18) . . ?
O10 C37 C38 114.56(17) . . ?
C36 C37 C38 120.78(19) . . ?
O11 C38 C37 122.15(18) . . ?
O11 C38 C39 118.96(18) . . ?
C37 C38 C39 118.81(18) . . ?
O12 C39 C40 124.25(19) . . ?
O12 C39 C38 115.32(18) . . ?
C40 C39 C38 120.43(19) . . ?
C39 C40 C35 121.13(19) . . ?
C39 C40 H40 119.4 . . ?
C35 C40 H40 119.4 . . ?
O10 C41 H41A 109.5 . . ?
O10 C41 H41B 109.5 . . ?
H41A C41 H41B 109.5 . . ?
O10 C41 H41C 109.5 . . ?
H41A C41 H41C 109.5 . . ?
H41B C41 H41C 109.5 . . ?
O12 C42 H42A 109.5 . . ?
O12 C42 H42B 109.5 . . ?
H42A C42 H42B 109.5 . . ?
O12 C42 H42C 109.5 . . ?
H42A C42 H42C 109.5 . . ?
H42B C42 H42C 109.5 . . ?
C13 O1 C17 117.92(16) . . ?
C14 O2 H2 109.5 . . ?
C15 O3 C18 117.28(16) . . ?
C21 O4 C25 117.32(17) . . ?
C22 O5 H5 109.5 . . ?
C23 O6 C26 117.21(18) . . ?
C29 O7 C33 117.35(18) . . ?
C30 O8 H8 109.5 . . ?
C31 O9 C34 117.19(16) . . ?
C37 O10 C41 117.22(16) . . ?
C38 O11 H11 109.5 . . ?
C39 O12 C42 116.87(17) . . ?
C48 C43 C44 120.9(4) . . ?
C48 C43 Cl1 119.7(3) . . ?
C44 C43 Cl1 119.4(3) . . ?
C45 C44 C43 120.6(3) . . ?
C45 C44 H44 119.7 . . ?
C43 C44 H44 119.7 . . ?
C44 C45 C46 119.2(4) . . ?
C44 C45 H45 120.4 . . ?
C46 C45 H45 120.4 . . ?
C45 C46 C47 119.2(5) . . ?
C45 C46 H46 120.4 . . ?
C47 C46 H46 120.4 . . ?
C48 C47 C46 121.6(4) . . ?
C48 C47 H47 119.2 . . ?
C46 C47 H47 119.2 . . ?
C43 C48 C47 118.3(4) . . ?
C43 C48 H48 120.9 . . ?
C47 C48 H48 120.9 . . ?
C54 C49 C50 122.5(3) . . ?
C54 C49 Cl2 118.9(2) . . ?
C50 C49 Cl2 118.5(2) . . ?
C51 C50 C49 119.1(3) . . ?
C51 C50 H50 120.5 . . ?
C49 C50 H50 120.5 . . ?
C52 C51 C50 119.9(4) . . ?
C52 C51 H51 120.0 . . ?
C50 C51 H51 120.0 . . ?
C51 C52 C53 121.4(3) . . ?
C51 C52 H52 119.3 . . ?
C53 C52 H52 119.3 . . ?
C52 C53 C54 118.9(4) . . ?
C52 C53 H53 120.5 . . ?
C54 C53 H53 120.5 . . ?
C49 C54 C53 118.2(3) . . ?
C49 C54 H54 120.9 . . ?
C53 C54 H54 120.9 . . ?
C60 C55 C56 121.4(3) . . ?
C60 C55 Cl3 119.6(3) . . ?
C56 C55 Cl3 119.0(3) . . ?
C57 C56 C55 118.7(3) . . ?
C57 C56 H56 120.6 . . ?
C55 C56 H56 120.6 . . ?
C58 C57 C56 119.2(4) . . ?
C58 C57 H57 120.4 . . ?
C56 C57 H57 120.4 . . ?
C59 C58 C57 121.8(4) . . ?
C59 C58 H58 119.1 . . ?
C57 C58 H58 119.1 . . ?
C58 C59 C60 119.7(4) . . ?
C58 C59 H59 120.2 . . ?
C60 C59 H59 120.2 . . ?
C55 C60 C59 119.2(3) . . ?
C55 C60 H60 120.4 . . ?
C59 C60 H60 120.4 . . ?
C66 C61 C62 121.3(11) . . ?
C66 C61 Cl4 121.6(13) . . ?
C62 C61 Cl4 116.9(10) . . ?
C61 C62 C63 118.6(9) . . ?
C61 C62 H62 120.7 . . ?
C63 C62 H62 120.7 . . ?
C62 C63 C64 116.4(14) . . ?
C62 C63 H63 121.8 . . ?
C64 C63 H63 121.8 . . ?
C65 C64 C63 123.6(13) . . ?
C65 C64 H64 118.2 . . ?
C63 C64 H64 118.2 . . ?
C66 C65 C64 116.0(11) . . ?
C66 C65 H65 122.0 . . ?
C64 C65 H65 122.0 . . ?
C65 C66 C61 124.0(15) . . ?
C65 C66 H66 118.0 . . ?
C61 C66 H66 118.0 . . ?
C72 C67 C68 119.6(13) . . ?
C72 C67 Cl5 121.0(12) . . ?
C68 C67 Cl5 119.4(11) . . ?
C69 C68 C67 118.9(14) . . ?
C69 C68 H68 120.5 . . ?
C67 C68 H68 120.5 . . ?
C70 C69 C68 121.7(15) . . ?
C70 C69 H69 119.2 . . ?
C68 C69 H69 119.2 . . ?
C71 C70 C69 117.6(16) . . ?
C71 C70 H70 121.2 . . ?
C69 C70 H70 121.2 . . ?
C70 C71 C72 121.7(16) . . ?
C70 C71 H71 119.2 . . ?
C72 C71 H71 119.2 . . ?
C67 C72 C71 119.4(15) . . ?
C67 C72 H72 120.3 . . ?
C71 C72 H72 120.3 . . ?
C78 C73 C74 117.7(16) . . ?
C78 C73 Cl6 121.7(15) . . ?
C74 C73 Cl6 120.6(14) . . ?
C75 C74 C73 117.4(16) . . ?
C75 C74 H74 121.3 . . ?
C73 C74 H74 121.3 . . ?
C74 C75 C76 123.4(18) . . ?
C74 C75 H75 118.3 . . ?
C76 C75 H75 118.3 . . ?
C77 C76 C75 120.4(19) . . ?
C77 C76 H76 119.8 . . ?
C75 C76 H76 119.8 . . ?
C76 C77 C78 114.7(19) . . ?
C76 C77 H77 122.6 . . ?
C78 C77 H77 122.6 . . ?
C73 C78 C77 126(2) . . ?
C73 C78 H78 117.0 . . ?
C77 C78 H78 117.0 . . ?

loop_
_geom_bond_atom_site_label_1
_geom_bond_atom_site_label_2
_geom_bond_distance
_geom_bond_site_symmetry_2
_geom_bond_publ_flag
C1 C11 1.532(3) . ?
C1 C2 1.535(3) . ?
C1 C6 1.536(3) . ?
C1 C7 1.547(3) . ?
C2 C3 1.542(3) . ?
C2 H2A 0.9900 . ?
C2 H2B 0.9900 . ?
C3 C19 1.531(3) . ?
C3 C8 1.539(3) . ?
C3 C4 1.545(3) . ?
C4 C5 1.537(3) . ?
C4 H4A 0.9900 . ?
C4 H4B 0.9900 . ?
C5 C35 1.527(3) . ?
C5 C6 1.538(3) . ?
C5 C10 1.542(3) . ?
C6 H6A 0.9900 . ?
C6 H6B 0.9900 . ?
C7 C9 1.544(3) . ?
C7 H7A 0.9900 . ?
C7 H7B 0.9900 . ?
C8 C9 1.549(3) . ?
C8 H8A 0.9900 . ?
C8 H8B 0.9900 . ?
C9 C27 1.535(3) . ?
C9 C10 1.542(3) . ?
C10 H10A 0.9900 . ?
C10 H10B 0.9900 . ?
C11 C16 1.394(3) . ?
C11 C12 1.397(3) . ?
C12 C13 1.386(3) . ?
C12 H12 0.9500 . ?
C13 O1 1.371(2) . ?
C13 C14 1.396(3) . ?
C14 O2 1.372(2) . ?
C14 C15 1.386(3) . ?
C15 O3 1.379(2) . ?
C15 C16 1.387(3) . ?
C16 H16 0.9500 . ?
C17 O1 1.437(3) . ?
C17 H17A 0.9800 . ?
C17 H17B 0.9800 . ?
C17 H17C 0.9800 . ?
C18 O3 1.425(3) . ?
C18 H18A 0.9800 . ?
C18 H18B 0.9800 . ?
C18 H18C 0.9800 . ?
C19 C24 1.394(3) . ?
C19 C20 1.399(3) . ?
C20 C21 1.387(3) . ?
C20 H20 0.9500 . ?
C21 O4 1.372(2) . ?
C21 C22 1.383(3) . ?
C22 O5 1.380(2) . ?
C22 C23 1.387(3) . ?
C23 O6 1.370(3) . ?
C23 C24 1.396(3) . ?
C24 H24 0.9500 . ?
C25 O4 1.428(3) . ?
C25 H25A 0.9800 . ?
C25 H25B 0.9800 . ?
C25 H25C 0.9800 . ?
C26 O6 1.419(3) . ?
C26 H26A 0.9800 . ?
C26 H26B 0.9800 . ?
C26 H26C 0.9800 . ?
C27 C32 1.387(3) . ?
C27 C28 1.397(3) . ?
C28 C29 1.388(3) . ?
C28 H28 0.9500 . ?
C29 O7 1.376(3) . ?
C29 C30 1.393(3) . ?
C30 O8 1.370(2) . ?
C30 C31 1.385(3) . ?
C31 O9 1.382(2) . ?
C31 C32 1.387(3) . ?
C32 H32 0.9500 . ?
C33 O7 1.423(3) . ?
C33 H33A 0.9800 . ?
C33 H33B 0.9800 . ?
C33 H33C 0.9800 . ?
C34 O9 1.422(3) . ?
C34 H34A 0.9800 . ?
C34 H34B 0.9800 . ?
C34 H34C 0.9800 . ?
C35 C40 1.389(3) . ?
C35 C36 1.403(3) . ?
C36 C37 1.388(3) . ?
C36 H36 0.9500 . ?
C37 O10 1.373(2) . ?
C37 C38 1.389(3) . ?
C38 O11 1.372(2) . ?
C38 C39 1.394(3) . ?
C39 O12 1.369(2) . ?
C39 C40 1.389(3) . ?
C40 H40 0.9500 . ?
C41 O10 1.432(3) . ?
C41 H41A 0.9800 . ?
C41 H41B 0.9800 . ?
C41 H41C 0.9800 . ?
C42 O12 1.429(3) . ?
C42 H42A 0.9800 . ?
C42 H42B 0.9800 . ?
C42 H42C 0.9800 . ?
O2 H2 0.8400 . ?
O5 H5 0.8400 . ?
O8 H8 0.8400 . ?
O11 H11 0.8400 . ?
C43 C48 1.368(4) . ?
C43 C44 1.395(5) . ?
C43 Cl1 1.722(4) . ?
C44 C45 1.378(6) . ?
C44 H44 0.9500 . ?
C45 C46 1.388(5) . ?
C45 H45 0.9500 . ?
C46 C47 1.394(6) . ?
C46 H46 0.9500 . ?
C47 C48 1.385(6) . ?
C47 H47 0.9500 . ?
C48 H48 0.9500 . ?
C49 C54 1.370(4) . ?
C49 C50 1.382(4) . ?
C49 Cl2 1.734(3) . ?
C50 C51 1.368(5) . ?
C50 H50 0.9500 . ?
C51 C52 1.366(6) . ?
C51 H51 0.9500 . ?
C52 C53 1.394(6) . ?
C52 H52 0.9500 . ?
C53 C54 1.401(4) . ?
C53 H53 0.9500 . ?
C54 H54 0.9500 . ?
C55 C60 1.374(4) . ?
C55 C56 1.388(5) . ?
C55 Cl3 1.744(4) . ?
C56 C57 1.383(5) . ?
C56 H56 0.9500 . ?
C57 C58 1.383(6) . ?
C57 H57 0.9500 . ?
C58 C59 1.355(6) . ?
C58 H58 0.9500 . ?
C59 C60 1.385(5) . ?
C59 H59 0.9500 . ?
C60 H60 0.9500 . ?
C61 C66 1.356(19) . ?
C61 C62 1.39(2) . ?
C61 Cl4 1.778(17) . ?
C62 C63 1.414(18) . ?
C62 H62 0.9500 . ?
C63 C64 1.430(18) . ?
C63 H63 0.9500 . ?
C64 C65 1.389(19) . ?
C64 H64 0.9500 . ?
C65 C66 1.348(18) . ?
C65 H65 0.9500 . ?
C66 H66 0.9500 . ?
C67 C72 1.371(15) . ?
C67 C68 1.392(15) . ?
C67 Cl5 1.745(13) . ?
C68 C69 1.386(16) . ?
C68 H68 0.9500 . ?
C69 C70 1.383(17) . ?
C69 H69 0.9500 . ?
C70 C71 1.362(17) . ?
C70 H70 0.9500 . ?
C71 C72 1.404(17) . ?
C71 H71 0.9500 . ?
C72 H72 0.9500 . ?
C73 C78 1.355(17) . ?
C73 C74 1.395(17) . ?
C73 Cl6 1.741(15) . ?
C74 C75 1.365(17) . ?
C74 H74 0.9500 . ?
C75 C76 1.374(17) . ?
C75 H75 0.9500 . ?
C76 C77 1.373(18) . ?
C76 H76 0.9500 . ?
C77 C78 1.390(18) . ?
C77 H77 0.9500 . ?
C78 H78 0.9500 . ?

loop_
_geom_hbond_atom_site_label_D
_geom_hbond_atom_site_label_H
_geom_hbond_atom_site_label_A
_geom_hbond_distance_DH
_geom_hbond_distance_HA
_geom_hbond_distance_DA
_geom_hbond_angle_DHA
_geom_hbond_site_symmetry_A
_geom_hbond_publ_flag
O2 H2 O5 0.84 2.17 2.960(2) 156.8 2_676 yes
O5 H5 O4 0.84 2.24 2.669(2) 111.8 . yes
O8 H8 O9 0.84 2.26 2.691(2) 112.5 . yes
O8 H8 O11 0.84 2.04 2.808(2) 151.8 2_665 yes
O11 H11 O1 0.84 1.98 2.777(2) 157.7 1_545 yes
O11 H11 O2 0.84 2.59 3.160(2) 125.7 1_545 yes

loop_
_geom_torsion_atom_site_label_1
_geom_torsion_atom_site_label_2
_geom_torsion_atom_site_label_3
_geom_torsion_atom_site_label_4
_geom_torsion
_geom_torsion_site_symmetry_1
_geom_torsion_site_symmetry_2
_geom_torsion_site_symmetry_3
_geom_torsion_site_symmetry_4
_geom_torsion_publ_flag
C11 C1 C2 C3 178.85(16) . . . . ?
C6 C1 C2 C3 57.7(2) . . . . ?
C7 C1 C2 C3 -59.9(2) . . . . ?
C1 C2 C3 C19 -177.08(16) . . . . ?
C1 C2 C3 C8 59.7(2) . . . . ?
C1 C2 C3 C4 -57.7(2) . . . . ?
C19 C3 C4 C5 176.69(16) . . . . ?
C8 C3 C4 C5 -59.1(2) . . . . ?
C2 C3 C4 C5 58.2(2) . . . . ?
C3 C4 C5 C35 177.65(16) . . . . ?
C3 C4 C5 C6 -58.8(2) . . . . ?
C3 C4 C5 C10 58.6(2) . . . . ?
C11 C1 C6 C5 179.41(16) . . . . ?
C2 C1 C6 C5 -58.4(2) . . . . ?
C7 C1 C6 C5 58.7(2) . . . . ?
C35 C5 C6 C1 -178.10(16) . . . . ?
C4 C5 C6 C1 59.1(2) . . . . ?
C10 C5 C6 C1 -58.6(2) . . . . ?
C11 C1 C7 C9 -178.96(16) . . . . ?
C2 C1 C7 C9 59.0(2) . . . . ?
C6 C1 C7 C9 -58.6(2) . . . . ?
C19 C3 C8 C9 -178.38(16) . . . . ?
C2 C3 C8 C9 -58.1(2) . . . . ?
C4 C3 C8 C9 59.5(2) . . . . ?
C1 C7 C9 C27 -179.41(16) . . . . ?
C1 C7 C9 C10 58.6(2) . . . . ?
C1 C7 C9 C8 -58.5(2) . . . . ?
C3 C8 C9 C27 178.61(16) . . . . ?
C3 C8 C9 C10 -59.2(2) . . . . ?
C3 C8 C9 C7 58.1(2) . . . . ?
C35 C5 C10 C9 -179.34(16) . . . . ?
C4 C5 C10 C9 -58.7(2) . . . . ?
C6 C5 C10 C9 58.8(2) . . . . ?
C27 C9 C10 C5 -179.91(16) . . . . ?
C7 C9 C10 C5 -59.0(2) . . . . ?
C8 C9 C10 C5 58.6(2) . . . . ?
C2 C1 C11 C16 4.0(3) . . . . ?
C6 C1 C11 C16 124.5(2) . . . . ?
C7 C1 C11 C16 -115.8(2) . . . . ?
C2 C1 C11 C12 -175.94(18) . . . . ?
C6 C1 C11 C12 -55.5(2) . . . . ?
C7 C1 C11 C12 64.3(2) . . . . ?
C16 C11 C12 C13 0.1(3) . . . . ?
C1 C11 C12 C13 180.00(18) . . . . ?
C11 C12 C13 O1 178.13(19) . . . . ?
C11 C12 C13 C14 0.4(3) . . . . ?
O1 C13 C14 O2 0.5(3) . . . . ?
C12 C13 C14 O2 178.35(18) . . . . ?
O1 C13 C14 C15 -178.93(18) . . . . ?
C12 C13 C14 C15 -1.0(3) . . . . ?
O2 C14 C15 O3 0.2(3) . . . . ?
C13 C14 C15 O3 179.56(18) . . . . ?
O2 C14 C15 C16 -178.25(19) . . . . ?
C13 C14 C15 C16 1.1(3) . . . . ?
O3 C15 C16 C11 -178.87(19) . . . . ?
C14 C15 C16 C11 -0.6(3) . . . . ?
C12 C11 C16 C15 0.0(3) . . . . ?
C1 C11 C16 C15 -179.93(18) . . . . ?
C8 C3 C19 C24 1.9(3) . . . . ?
C2 C3 C19 C24 -118.2(2) . . . . ?
C4 C3 C19 C24 123.2(2) . . . . ?
C8 C3 C19 C20 178.68(17) . . . . ?
C2 C3 C19 C20 58.5(2) . . . . ?
C4 C3 C19 C20 -60.1(2) . . . . ?
C24 C19 C20 C21 2.4(3) . . . . ?
C3 C19 C20 C21 -174.51(18) . . . . ?
C19 C20 C21 O4 176.31(18) . . . . ?
C19 C20 C21 C22 -1.0(3) . . . . ?
O4 C21 C22 O5 -1.6(3) . . . . ?
C20 C21 C22 O5 176.00(19) . . . . ?
O4 C21 C22 C23 -178.71(19) . . . . ?
C20 C21 C22 C23 -1.1(3) . . . . ?
O5 C22 C23 O6 3.3(3) . . . . ?
C21 C22 C23 O6 -179.54(19) . . . . ?
O5 C22 C23 C24 -175.38(19) . . . . ?
C21 C22 C23 C24 1.8(3) . . . . ?
C20 C19 C24 C23 -1.7(3) . . . . ?
C3 C19 C24 C23 175.11(19) . . . . ?
O6 C23 C24 C19 -178.9(2) . . . . ?
C22 C23 C24 C19 -0.4(3) . . . . ?
C10 C9 C27 C32 -1.8(3) . . . . ?
C7 C9 C27 C32 -121.8(2) . . . . ?
C8 C9 C27 C32 118.2(2) . . . . ?
C10 C9 C27 C28 176.98(18) . . . . ?
C7 C9 C27 C28 57.0(2) . . . . ?
C8 C9 C27 C28 -63.0(2) . . . . ?
C32 C27 C28 C29 0.8(3) . . . . ?
C9 C27 C28 C29 -178.04(19) . . . . ?
C27 C28 C29 O7 179.1(2) . . . . ?
C27 C28 C29 C30 -0.2(3) . . . . ?
O7 C29 C30 O8 0.7(3) . . . . ?
C28 C29 C30 O8 -179.89(19) . . . . ?
O7 C29 C30 C31 -179.00(19) . . . . ?
C28 C29 C30 C31 0.4(3) . . . . ?
O8 C30 C31 O9 -1.6(3) . . . . ?
C29 C30 C31 O9 178.11(18) . . . . ?
O8 C30 C31 C32 179.18(19) . . . . ?
C29 C30 C31 C32 -1.1(3) . . . . ?
O9 C31 C32 C27 -177.43(19) . . . . ?
C30 C31 C32 C27 1.7(3) . . . . ?
C28 C27 C32 C31 -1.5(3) . . . . ?
C9 C27 C32 C31 177.31(18) . . . . ?
C4 C5 C35 C40 134.74(19) . . . . ?
C6 C5 C35 C40 13.3(3) . . . . ?
C10 C5 C35 C40 -106.1(2) . . . . ?
C4 C5 C35 C36 -49.6(2) . . . . ?
C6 C5 C35 C36 -171.01(17) . . . . ?
C10 C5 C35 C36 69.6(2) . . . . ?
C40 C35 C36 C37 0.5(3) . . . . ?
C5 C35 C36 C37 -175.31(18) . . . . ?
C35 C36 C37 O10 177.23(18) . . . . ?
C35 C36 C37 C38 -0.8(3) . . . . ?
O10 C37 C38 O11 -0.2(3) . . . . ?
C36 C37 C38 O11 178.05(18) . . . . ?
O10 C37 C38 C39 -176.84(17) . . . . ?
C36 C37 C38 C39 1.4(3) . . . . ?
O11 C38 C39 O12 1.2(3) . . . . ?
C37 C38 C39 O12 178.00(18) . . . . ?
O11 C38 C39 C40 -178.49(18) . . . . ?
C37 C38 C39 C40 -1.7(3) . . . . ?
O12 C39 C40 C35 -178.21(19) . . . . ?
C38 C39 C40 C35 1.5(3) . . . . ?
C36 C35 C40 C39 -0.9(3) . . . . ?
C5 C35 C40 C39 174.88(18) . . . . ?
C12 C13 O1 C17 7.5(3) . . . . ?
C14 C13 O1 C17 -174.71(18) . . . . ?
C14 C15 O3 C18 -178.41(18) . . . . ?
C16 C15 O3 C18 0.0(3) . . . . ?
C22 C21 O4 C25 -178.59(19) . . . . ?
C20 C21 O4 C25 3.9(3) . . . . ?
C22 C23 O6 C26 177.9(2) . . . . ?
C24 C23 O6 C26 -3.5(3) . . . . ?
C28 C29 O7 C33 -2.9(3) . . . . ?
C30 C29 O7 C33 176.4(2) . . . . ?
C30 C31 O9 C34 173.30(18) . . . . ?
C32 C31 O9 C34 -7.5(3) . . . . ?
C36 C37 O10 C41 18.2(3) . . . . ?
C38 C37 O10 C41 -163.70(18) . . . . ?
C40 C39 O12 C42 13.6(3) . . . . ?
C38 C39 O12 C42 -166.06(19) . . . . ?
C48 C43 C44 C45 -3.0(5) . . . . ?
Cl1 C43 C44 C45 176.3(3) . . . . ?
C43 C44 C45 C46 -1.0(5) . . . . ?
C44 C45 C46 C47 3.5(5) . . . . ?
C45 C46 C47 C48 -2.3(6) . . . . ?
C44 C43 C48 C47 4.3(5) . . . . ?
Cl1 C43 C48 C47 -175.0(3) . . . . ?
C46 C47 C48 C43 -1.6(6) . . . . ?
C54 C49 C50 C51 1.1(4) . . . . ?
Cl2 C49 C50 C51 -178.5(2) . . . . ?
C49 C50 C51 C52 0.1(5) . . . . ?
C50 C51 C52 C53 -0.9(5) . . . . ?
C51 C52 C53 C54 0.5(5) . . . . ?
C50 C49 C54 C53 -1.4(4) . . . . ?
Cl2 C49 C54 C53 178.2(2) . . . . ?
C52 C53 C54 C49 0.6(4) . . . . ?
C60 C55 C56 C57 0.4(5) . . . . ?
Cl3 C55 C56 C57 -179.1(3) . . . . ?
C55 C56 C57 C58 -0.9(5) . . . . ?
C56 C57 C58 C59 1.3(6) . . . . ?
C57 C58 C59 C60 -1.1(6) . . . . ?
C56 C55 C60 C59 -0.3(5) . . . . ?
Cl3 C55 C60 C59 179.2(2) . . . . ?
C58 C59 C60 C55 0.6(5) . . . . ?
C66 C61 C62 C63 -0.2(18) . . . . ?
Cl4 C61 C62 C63 175.3(11) . . . . ?
C61 C62 C63 C64 1.9(16) . . . . ?
C62 C63 C64 C65 -1.9(17) . . . . ?
C63 C64 C65 C66 0.0(17) . . . . ?
C64 C65 C66 C61 2.0(18) . . . . ?
C62 C61 C66 C65 -1.9(18) . . . . ?
Cl4 C61 C66 C65 -177.2(12) . . . . ?
C72 C67 C68 C69 2(3) . . . . ?
Cl5 C67 C68 C69 -178.6(17) . . . . ?
C67 C68 C69 C70 -10(3) . . . . ?
C68 C69 C70 C71 11(4) . . . . ?
C69 C70 C71 C72 -3(4) . . . . ?
C68 C67 C72 C71 6(3) . . . . ?
Cl5 C67 C72 C71 -173.9(19) . . . . ?
C70 C71 C72 C67 -5(4) . . . . ?
C78 C73 C74 C75 -1(4) . . . . ?
Cl6 C73 C74 C75 176(2) . . . . ?
C73 C74 C75 C76 -4(4) . . . . ?
C74 C75 C76 C77 7(4) . . . . ?
C75 C76 C77 C78 -5(3) . . . . ?
C74 C73 C78 C77 3(3) . . . . ?
Cl6 C73 C78 C77 -174.4(18) . . . . ?
C76 C77 C78 C73 -0.1(3) . . . . ?
